data_2020055
loop_
_publ_author_name
'Wu, Xiang-Wen'
'Wu, Wan-Fu'
'Yin, Shi'
'Ma, Jian-Ping'

_publ_section_title
;
 Syntheses and structures of one Cu^I^-containing coordination polymer and
 two macrocyclic supramolecular complexes based on flexible
 1,3,4-oxadiazole-containing ligands
;
_journal_coeditor_code WQ3091
_journal_issue 8
_journal_name_full 'Acta Crystallographica Section C'
_journal_page_first
;
;
_journal_paper_doi 10.1107/S2053229615012929
_journal_volume 71
_journal_year 2015
_chemical_formula_iupac '[Cu (C25 H18 N6 O2 S2)] (C F3 S O3) , 0.6C H2 Cl2'
_chemical_formula_sum 'C26.6 H19.2 Cl1.2 Cu F3 N6 O5 S3'
_chemical_formula_weight 762.14
_chemical_name_systematic
;<i>catena</i>-Poly[[copper(I)-\m-1,3-bis{[5-(quinolin-2-yl)-1,3,4-oxadiazol-2-yl]sulfanyl}propane] methanesulfonate dichloromethane
0.6-solvate]
;
_space_group_IT_number 15
_symmetry_cell_setting monoclinic
_symmetry_space_group_name_Hall '-C 2yc'
_symmetry_space_group_name_H-M 'C 1 2/c 1'
_atom_sites_solution_hydrogens geom
_atom_sites_solution_primary direct
_atom_sites_solution_secondary difmap
_audit_creation_method SHELXL97
_cell_angle_alpha 90.00
_cell_angle_beta 94.477(6)
_cell_angle_gamma 90.00
_cell_formula_units_Z 8
_cell_length_a 16.4083(9)
_cell_length_b 17.639(2)
_cell_length_c 21.6604(13)
_cell_measurement_reflns_used 5497
_cell_measurement_temperature 100.0(2)
_cell_measurement_theta_max 28.3690
_cell_measurement_theta_min 3.6750
_cell_volume 6250.0(9)
_computing_cell_refinement
;
(CrysAlis PRO; Agilent, 2013)
;
_computing_data_collection
;
(CrysAlis PRO; Agilent, 2013)
;
_computing_data_reduction
;
(CrysAlis PRO; Agilent, 2013)
;
_computing_molecular_graphics
;
SHELXTL (Sheldrick, 2008)
;
_computing_publication_material
;
SHELXTL (Sheldrick, 2008)
;
_computing_structure_refinement
;
SHELXL97 (Sheldrick, 2008)
;
_computing_structure_solution
;
SHELXS97 (Sheldrick, 2008)
;
_diffrn_ambient_temperature 100.0(2)
_diffrn_detector_area_resol_mean 16.0793
_diffrn_measured_fraction_theta_full 0.999
_diffrn_measured_fraction_theta_max 0.999
_diffrn_measurement_device_type 'Agilent SuperNova Dual Source diffractometer with an Eos detector'
_diffrn_measurement_method \w
_diffrn_radiation_monochromator mirror
_diffrn_radiation_source 'SuperNova (Mo) X-ray Source'
_diffrn_radiation_type 'Mo K\a'
_diffrn_radiation_wavelength 0.7107
_diffrn_reflns_av_R_equivalents 0.0362
_diffrn_reflns_av_sigmaI/netI 0.0450
_diffrn_reflns_limit_h_max 19
_diffrn_reflns_limit_h_min -20
_diffrn_reflns_limit_k_max 20
_diffrn_reflns_limit_k_min -22
_diffrn_reflns_limit_l_max 27
_diffrn_reflns_limit_l_min -27
_diffrn_reflns_number 19669
_diffrn_reflns_theta_full 26.37
_diffrn_reflns_theta_max 26.37
_diffrn_reflns_theta_min 2.98
_diffrn_standards_decay_% 0
_diffrn_standards_interval_count 1
_diffrn_standards_interval_time 15
_diffrn_standards_number 21163
_exptl_absorpt_coefficient_mu 1.068
_exptl_absorpt_correction_T_max 1.00000
_exptl_absorpt_correction_T_min 0.80528
_exptl_absorpt_correction_type multi-scan
_exptl_absorpt_process_details
;
(CrysAlis PRO; Agilent, 2013)
;
_exptl_crystal_colour 'clear light red'
_exptl_crystal_density_diffrn 1.620
_exptl_crystal_density_method 'not measured'
_exptl_crystal_description block
_exptl_crystal_F_000 3082
_exptl_crystal_size_max 0.1000
_exptl_crystal_size_mid 0.0700
_exptl_crystal_size_min 0.0500
_refine_diff_density_max 1.121
_refine_diff_density_min -0.430
_refine_ls_extinction_method none
_refine_ls_goodness_of_fit_ref 1.072
_refine_ls_hydrogen_treatment constr
_refine_ls_matrix_type full
_refine_ls_number_parameters 433
_refine_ls_number_reflns 6389
_refine_ls_number_restraints 0
_refine_ls_restrained_S_all 1.072
_refine_ls_R_factor_all 0.0767
_refine_ls_R_factor_gt 0.0554
_refine_ls_shift/su_max 0.001
_refine_ls_shift/su_mean 0.000
_refine_ls_structure_factor_coef Fsqd
_refine_ls_weighting_details 'calc w = 1/[\s^2^(Fo^2^)+(0.0785P)^2^+19.9680P] where P=(Fo^2^+2Fc^2^)/3'
_refine_ls_weighting_scheme calc
_refine_ls_wR_factor_gt 0.1491
_refine_ls_wR_factor_ref 0.1648
_reflns_number_gt 4855
_reflns_number_total 6389
_reflns_threshold_expression I>2\s(I)
_cod_data_source_file wq3091sup1.cif
_cod_data_source_block I
_cod_original_cell_volume 6250.1(9)
_cod_original_sg_symbol_H-M 'C 2/c'
_cod_original_formula_sum 'C26.6 H19.2 Cl1.2 Cu1 F3 N6 O5 S3'
_cod_database_code 2020055
_cod_database_fobs_code 2020055

loop_
_symmetry_equiv_pos_as_xyz
'x, y, z'
'-x, y, -z+1/2'
'x+1/2, y+1/2, z'
'-x+1/2, y+1/2, -z+1/2'
'-x, -y, -z'
'x, -y, z-1/2'
'-x+1/2, -y+1/2, -z'
'x+1/2, -y+1/2, z-1/2'

loop_
_atom_site_type_symbol
_atom_site_label
_atom_site_fract_x
_atom_site_fract_y
_atom_site_fract_z
_atom_site_U_iso_or_equiv
_atom_site_adp_type
_atom_site_calc_flag
_atom_site_refinement_flags
_atom_site_occupancy
_atom_site_symmetry_multiplicity
_atom_site_disorder_assembly
_atom_site_disorder_group
C C1 -0.0315(2) 0.6238(2) 0.64414(18) 0.0283(8) Uani d . 1 1 . .
C C2 -0.0416(2) 0.7027(2) 0.64602(19) 0.0345(9) Uani d . 1 1 . .
H H2 -0.0171 0.7333 0.6178 0.041 Uiso calc R 1 1 . .
C C3 -0.0873(3) 0.7348(3) 0.6892(2) 0.0396(10) Uani d . 1 1 . .
H H3 -0.0934 0.7872 0.6902 0.047 Uiso calc R 1 1 . .
C C4 -0.1252(3) 0.6897(3) 0.73216(19) 0.0385(10) Uani d . 1 1 . .
H H4 -0.1561 0.7126 0.7612 0.046 Uiso calc R 1 1 . .
C C5 -0.1171(2) 0.6123(3) 0.73161(19) 0.0356(9) Uani d . 1 1 . .
H H5 -0.1426 0.5829 0.7601 0.043 Uiso calc R 1 1 . .
C C6 -0.0697(2) 0.5768(2) 0.68752(18) 0.0307(9) Uani d . 1 1 . .
C C7 -0.0583(2) 0.4976(2) 0.68532(18) 0.0327(9) Uani d . 1 1 . .
H H7 -0.0839 0.4660 0.7123 0.039 Uiso calc R 1 1 . .
C C8 -0.0094(2) 0.4677(2) 0.64322(18) 0.0308(9) Uani d . 1 1 . .
H H8 0.0000 0.4158 0.6417 0.037 Uiso calc R 1 1 . .
C C9 0.0267(2) 0.5177(2) 0.60201(18) 0.0272(8) Uani d . 1 1 . .
C C10 0.0794(2) 0.4922(2) 0.55591(18) 0.0277(8) Uani d . 1 1 . .
C C11 0.1519(2) 0.4229(2) 0.50228(18) 0.0299(8) Uani d . 1 1 . .
C C12 0.2504(3) 0.3709(3) 0.41701(19) 0.0363(10) Uani d . 1 1 . .
H H12A 0.2147 0.3933 0.3842 0.044 Uiso calc R 1 1 . .
H H12B 0.2905 0.4084 0.4320 0.044 Uiso calc R 1 1 . .
C C13 0.2924(3) 0.3009(3) 0.3938(2) 0.0378(10) Uani d . 1 1 . .
H H13A 0.3249 0.2779 0.4282 0.045 Uiso calc R 1 1 . .
H H13B 0.2510 0.2645 0.3792 0.045 Uiso calc R 1 1 . .
C C14 0.3469(3) 0.3168(3) 0.3424(2) 0.0424(11) Uani d . 1 1 . .
H H14A 0.3143 0.3404 0.3084 0.051 Uiso calc R 1 1 . .
H H14B 0.3667 0.2689 0.3275 0.051 Uiso calc R 1 1 . .
C C15 0.4877(3) 0.3178(3) 0.41623(19) 0.0366(10) Uani d . 1 1 . .
C C16 0.5819(2) 0.2907(2) 0.48572(19) 0.0325(9) Uani d . 1 1 . .
C C17 0.6537(2) 0.2945(2) 0.52948(18) 0.0313(9) Uani d . 1 1 . .
C C18 0.7030(3) 0.3595(2) 0.5387(2) 0.0370(10) Uani d . 1 1 . .
H H18 0.6907 0.4041 0.5170 0.044 Uiso calc R 1 1 . .
C C19 0.7696(3) 0.3549(2) 0.5806(2) 0.0390(10) Uani d . 1 1 . .
H H19 0.8032 0.3969 0.5880 0.047 Uiso calc R 1 1 . .
C C20 0.7873(3) 0.2867(2) 0.61261(18) 0.0339(9) Uani d . 1 1 . .
C C21 0.8558(3) 0.2775(3) 0.65626(19) 0.0403(11) Uani d . 1 1 . .
H H21 0.8902 0.3185 0.6658 0.048 Uiso calc R 1 1 . .
C C22 0.8717(3) 0.2093(3) 0.68438(19) 0.0414(11) Uani d . 1 1 . .
H H22 0.9173 0.2039 0.7124 0.050 Uiso calc R 1 1 . .
C C23 0.8192(3) 0.1464(3) 0.6711(2) 0.0389(10) Uani d . 1 1 . .
H H23 0.8308 0.1000 0.6902 0.047 Uiso calc R 1 1 . .
C C24 0.7518(2) 0.1539(2) 0.63057(18) 0.0323(9) Uani d . 1 1 . .
H H24 0.7170 0.1128 0.6228 0.039 Uiso calc R 1 1 . .
C C25 0.7344(2) 0.2237(2) 0.60031(17) 0.0305(9) Uani d . 1 1 . .
C C26 0.2043(3) 0.0684(3) 0.2419(2) 0.0450(11) Uani d . 1 1 . .
Cu Cu1 0.08010(3) 0.64655(3) 0.53552(2) 0.03214(17) Uani d . 1 1 . .
F F2 0.13753(17) 0.03386(19) 0.25902(14) 0.0605(8) Uani d . 1 1 . .
F F3 0.2366(2) 0.02553(19) 0.19965(13) 0.0639(9) Uani d . 1 1 . .
F F1 0.17975(18) 0.13373(17) 0.21422(13) 0.0558(8) Uani d . 1 1 . .
N N1 0.01596(18) 0.59258(18) 0.60146(14) 0.0272(7) Uani d . 1 1 . .
N N2 0.11272(19) 0.53696(18) 0.51713(15) 0.0278(7) Uani d . 1 1 . .
N N3 0.1610(2) 0.49120(19) 0.48135(15) 0.0303(7) Uani d . 1 1 . .
N N5 0.53763(19) 0.23046(19) 0.47625(15) 0.0309(7) Uani d . 1 1 . .
N N4 0.4745(2) 0.2478(2) 0.43043(16) 0.0355(8) Uani d . 1 1 . .
N N6 0.66716(19) 0.22884(19) 0.55879(15) 0.0293(7) Uani d . 1 1 . .
O O1 0.10084(16) 0.41860(15) 0.54919(12) 0.0306(6) Uani d . 1 1 . .
O O2 0.55465(18) 0.34928(16) 0.44887(14) 0.0367(7) Uani d . 1 1 . .
O O4 0.3441(2) 0.1240(2) 0.28194(16) 0.0497(8) Uani d . 1 1 . .
O O5 0.2958(2) 0.01170(18) 0.33211(15) 0.0446(8) Uani d . 1 1 . .
O O3 0.2312(2) 0.1334(2) 0.34759(16) 0.0524(9) Uani d . 1 1 . .
S S3 0.19173(7) 0.33790(6) 0.47979(5) 0.0388(3) Uani d . 1 1 . .
S S2 0.43429(7) 0.37731(7) 0.36357(6) 0.0441(3) Uani d . 1 1 . .
S S1 0.27757(7) 0.08669(6) 0.30868(5) 0.0375(3) Uani d . 1 1 . .
C C27 0.4216(5) 0.4481(5) 0.5928(5) 0.054(2) Uani d P 0.40 1 A 1
H H27A 0.3766 0.4183 0.6062 0.065 Uiso calc PR 0.40 1 A 1
H H27B 0.4165 0.4988 0.6093 0.065 Uiso calc PR 0.40 1 A 1
Cl Cl1 0.51537(14) 0.40773(13) 0.62610(11) 0.0602(6) Uani d P 0.40 1 A 1
Cl Cl2 0.41209(19) 0.45324(19) 0.51679(12) 0.0493(7) Uani d P 0.40 1 A 1
C C27' 0.4216(5) 0.4481(5) 0.5928(5) 0.054(2) Uani d P 0.20 1 B 2
H H27C 0.3817 0.4561 0.6229 0.065 Uiso calc PR 0.20 1 B 2
H H27D 0.4299 0.4944 0.5699 0.065 Uiso calc PR 0.20 1 B 2
Cl Cl1' 0.51537(14) 0.40773(13) 0.62610(11) 0.0602(6) Uani d P 0.20 1 B 2
Cl Cl2' 0.3989(4) 0.3701(5) 0.5448(3) 0.068(2) Uani d P 0.20 1 B 2

loop_
_atom_site_aniso_label
_atom_site_aniso_U_11
_atom_site_aniso_U_22
_atom_site_aniso_U_33
_atom_site_aniso_U_12
_atom_site_aniso_U_13
_atom_site_aniso_U_23
C1 0.0244(18) 0.024(2) 0.038(2) -0.0023(16) 0.0071(16) 0.0019(16)
C2 0.036(2) 0.026(2) 0.043(2) -0.0012(18) 0.0124(18) 0.0056(18)
C3 0.040(2) 0.030(2) 0.050(2) 0.002(2) 0.0138(19) 0.0027(19)
C4 0.036(2) 0.041(3) 0.040(2) 0.004(2) 0.0136(18) -0.0009(19)
C5 0.033(2) 0.037(3) 0.038(2) -0.0054(19) 0.0110(17) 0.0035(19)
C6 0.0251(19) 0.032(2) 0.036(2) -0.0047(17) 0.0073(16) 0.0047(17)
C7 0.030(2) 0.031(2) 0.038(2) -0.0069(18) 0.0065(16) 0.0105(17)
C8 0.029(2) 0.022(2) 0.042(2) -0.0038(17) 0.0065(17) 0.0061(17)
C9 0.0251(18) 0.020(2) 0.0366(19) -0.0041(16) 0.0061(15) 0.0040(16)
C10 0.0268(19) 0.018(2) 0.039(2) -0.0007(16) 0.0048(16) 0.0026(16)
C11 0.036(2) 0.020(2) 0.035(2) -0.0001(17) 0.0080(16) 0.0006(16)
C12 0.043(2) 0.027(2) 0.040(2) 0.0033(19) 0.0127(18) 0.0024(18)
C13 0.042(2) 0.028(2) 0.045(2) 0.0006(19) 0.0076(19) -0.0006(18)
C14 0.050(3) 0.036(3) 0.041(2) 0.009(2) 0.008(2) 0.001(2)
C15 0.039(2) 0.029(2) 0.044(2) 0.0043(19) 0.0164(19) 0.0073(18)
C16 0.039(2) 0.019(2) 0.042(2) 0.0006(18) 0.0197(18) 0.0058(17)
C17 0.040(2) 0.021(2) 0.036(2) -0.0005(17) 0.0203(17) 0.0004(16)
C18 0.051(3) 0.020(2) 0.042(2) -0.0044(19) 0.021(2) 0.0025(17)
C19 0.054(3) 0.024(2) 0.042(2) -0.014(2) 0.022(2) -0.0061(18)
C20 0.041(2) 0.029(2) 0.035(2) -0.0062(19) 0.0209(18) -0.0045(17)
C21 0.045(2) 0.038(3) 0.040(2) -0.016(2) 0.0175(19) -0.0079(19)
C22 0.042(2) 0.047(3) 0.036(2) -0.005(2) 0.0099(18) -0.004(2)
C23 0.044(2) 0.033(3) 0.042(2) -0.004(2) 0.0166(19) -0.0003(19)
C24 0.037(2) 0.024(2) 0.038(2) -0.0069(18) 0.0142(17) -0.0010(16)
C25 0.037(2) 0.024(2) 0.0332(19) -0.0031(17) 0.0205(17) -0.0026(16)
C26 0.049(3) 0.035(3) 0.052(3) 0.009(2) 0.013(2) 0.005(2)
Cu1 0.0355(3) 0.0168(3) 0.0459(3) -0.0023(2) 0.0147(2) 0.0060(2)
F2 0.0525(17) 0.063(2) 0.0649(18) -0.0121(15) -0.0005(14) 0.0120(15)
F3 0.081(2) 0.060(2) 0.0509(16) 0.0222(17) 0.0042(15) -0.0134(14)
F1 0.0624(18) 0.0471(18) 0.0587(17) 0.0150(15) 0.0093(14) 0.0121(14)
N1 0.0243(16) 0.0215(18) 0.0364(17) -0.0023(14) 0.0068(13) 0.0026(13)
N2 0.0273(16) 0.0183(17) 0.0389(17) -0.0005(13) 0.0110(14) 0.0017(13)
N3 0.0365(18) 0.0194(18) 0.0367(17) 0.0027(14) 0.0128(14) 0.0014(14)
N5 0.0325(17) 0.0224(18) 0.0397(18) 0.0022(14) 0.0153(14) 0.0057(14)
N4 0.0351(18) 0.0253(19) 0.048(2) 0.0009(15) 0.0127(15) 0.0081(15)
N6 0.0340(17) 0.0196(17) 0.0370(17) -0.0026(14) 0.0191(14) -0.0001(13)
O1 0.0372(15) 0.0169(14) 0.0392(15) -0.0029(12) 0.0116(12) 0.0042(11)
O2 0.0442(17) 0.0211(16) 0.0464(16) 0.0004(13) 0.0147(13) 0.0064(12)
O4 0.0508(19) 0.037(2) 0.063(2) -0.0019(16) 0.0172(16) 0.0071(16)
O5 0.0569(19) 0.0268(17) 0.0504(18) 0.0023(15) 0.0051(15) 0.0037(14)
O3 0.057(2) 0.042(2) 0.060(2) 0.0087(17) 0.0156(17) -0.0102(16)
S3 0.0546(7) 0.0206(5) 0.0434(6) 0.0070(5) 0.0176(5) 0.0039(4)
S2 0.0463(6) 0.0326(7) 0.0552(7) 0.0061(5) 0.0158(5) 0.0170(5)
S1 0.0432(6) 0.0234(6) 0.0471(6) 0.0031(5) 0.0121(5) 0.0002(4)
C27 0.046(5) 0.027(4) 0.091(6) -0.009(4) 0.017(4) 0.011(4)
Cl1 0.0572(13) 0.0475(13) 0.0741(14) -0.0047(10) -0.0052(11) 0.0160(11)
Cl2 0.0547(17) 0.060(2) 0.0329(13) 0.0178(15) -0.0012(12) -0.0099(13)
C27' 0.046(5) 0.027(4) 0.091(6) -0.009(4) 0.017(4) 0.011(4)
Cl1' 0.0572(13) 0.0475(13) 0.0741(14) -0.0047(10) -0.0052(11) 0.0160(11)
Cl2' 0.058(4) 0.078(5) 0.066(4) -0.020(4) 0.001(3) 0.015(4)

loop_
_atom_type_symbol
_atom_type_description
_atom_type_scat_dispersion_real
_atom_type_scat_dispersion_imag
_atom_type_scat_source
C C 0.0033 0.0016 'International Tables Vol C Tables 4.2.6.8 and 6.1.1.4'
H H 0.0000 0.0000 'International Tables Vol C Tables 4.2.6.8 and 6.1.1.4'
Cu Cu 0.3201 1.2651 'International Tables Vol C Tables 4.2.6.8 and 6.1.1.4'
F F 0.0171 0.0103 'International Tables Vol C Tables 4.2.6.8 and 6.1.1.4'
N N 0.0061 0.0033 'International Tables Vol C Tables 4.2.6.8 and 6.1.1.4'
O O 0.0106 0.0060 'International Tables Vol C Tables 4.2.6.8 and 6.1.1.4'
S S 0.1246 0.1234 'International Tables Vol C Tables 4.2.6.8 and 6.1.1.4'
Cl Cl 0.1484 0.1585 'International Tables Vol C Tables 4.2.6.8 and 6.1.1.4'

loop_
_geom_angle_atom_site_label_1
_geom_angle_atom_site_label_2
_geom_angle_atom_site_label_3
_geom_angle_site_symmetry_1
_geom_angle_site_symmetry_3
_geom_angle
N1 C1 C2 . . 119.5(4)
N1 C1 C6 . . 120.7(4)
C2 C1 C6 . . 119.7(4)
C3 C2 C1 . . 120.2(4)
C3 C2 H2 . . 119.9
C1 C2 H2 . . 119.9
C2 C3 C4 . . 120.9(4)
C2 C3 H3 . . 119.6
C4 C3 H3 . . 119.6
C5 C4 C3 . . 120.6(4)
C5 C4 H4 . . 119.7
C3 C4 H4 . . 119.7
C4 C5 C6 . . 120.1(4)
C4 C5 H5 . . 119.9
C6 C5 H5 . . 119.9
C7 C6 C5 . . 122.6(4)
C7 C6 C1 . . 119.0(4)
C5 C6 C1 . . 118.4(4)
C8 C7 C6 . . 119.4(4)
C8 C7 H7 . . 120.3
C6 C7 H7 . . 120.3
C7 C8 C9 . . 118.4(4)
C7 C8 H8 . . 120.8
C9 C8 H8 . . 120.8
N1 C9 C8 . . 124.1(4)
N1 C9 C10 . . 112.9(3)
C8 C9 C10 . . 123.0(4)
N2 C10 O1 . . 112.7(3)
N2 C10 C9 . . 124.1(4)
O1 C10 C9 . . 123.2(3)
N3 C11 O1 . . 113.8(3)
N3 C11 S3 . . 130.7(3)
O1 C11 S3 . . 115.5(3)
C13 C12 S3 . . 105.5(3)
C13 C12 H12A . . 110.6
S3 C12 H12A . . 110.6
C13 C12 H12B . . 110.6
S3 C12 H12B . . 110.6
H12A C12 H12B . . 108.8
C14 C13 C12 . . 113.8(4)
C14 C13 H13A . . 108.8
C12 C13 H13A . . 108.8
C14 C13 H13B . . 108.8
C12 C13 H13B . . 108.8
H13A C13 H13B . . 107.7
C13 C14 S2 . . 115.1(3)
C13 C14 H14A . . 108.5
S2 C14 H14A . . 108.5
C13 C14 H14B . . 108.5
S2 C14 H14B . . 108.5
H14A C14 H14B . . 107.5
N4 C15 O2 . . 113.8(4)
N4 C15 S2 . . 130.4(4)
O2 C15 S2 . . 115.8(3)
N5 C16 O2 . . 112.1(4)
N5 C16 C17 . . 123.9(4)
O2 C16 C17 . . 124.0(4)
N6 C17 C18 . . 124.7(4)
N6 C17 C16 . . 111.5(4)
C18 C17 C16 . . 123.9(4)
C19 C18 C17 . . 117.8(4)
C19 C18 H18 . . 121.1
C17 C18 H18 . . 121.1
C18 C19 C20 . . 120.1(4)
C18 C19 H19 . . 120.0
C20 C19 H19 . . 120.0
C19 C20 C21 . . 123.2(4)
C19 C20 C25 . . 118.4(4)
C21 C20 C25 . . 118.4(4)
C22 C21 C20 . . 120.7(4)
C22 C21 H21 . . 119.6
C20 C21 H21 . . 119.6
C21 C22 C23 . . 120.5(4)
C21 C22 H22 . . 119.8
C23 C22 H22 . . 119.8
C24 C23 C22 . . 120.2(4)
C24 C23 H23 . . 119.9
C22 C23 H23 . . 119.9
C23 C24 C25 . . 120.5(4)
C23 C24 H24 . . 119.8
C25 C24 H24 . . 119.8
N6 C25 C24 . . 119.0(4)
N6 C25 C20 . . 121.3(4)
C24 C25 C20 . . 119.7(4)
F3 C26 F2 . . 108.2(4)
F3 C26 F1 . . 107.6(4)
F2 C26 F1 . . 107.0(4)
F3 C26 S1 . . 111.7(3)
F2 C26 S1 . . 111.3(3)
F1 C26 S1 . . 110.8(4)
N5 Cu1 N2 3_455 . 129.84(13)
N5 Cu1 N1 3_455 . 126.79(12)
N2 Cu1 N1 . . 81.67(13)
N5 Cu1 N6 3_455 3_455 80.81(14)
N2 Cu1 N6 . 3_455 121.46(13)
N1 Cu1 N6 . 3_455 122.16(12)
C9 N1 C1 . . 118.3(3)
C9 N1 Cu1 . . 112.8(2)
C1 N1 Cu1 . . 128.8(3)
C10 N2 N3 . . 106.8(3)
C10 N2 Cu1 . . 108.5(3)
N3 N2 Cu1 . . 144.5(2)
C11 N3 N2 . . 104.8(3)
C16 N5 N4 . . 107.8(3)
C16 N5 Cu1 . 3_545 109.5(3)
N4 N5 Cu1 . 3_545 142.5(3)
C15 N4 N5 . . 104.3(3)
C17 N6 C25 . . 117.7(3)
C17 N6 Cu1 . 3_545 114.1(3)
C25 N6 Cu1 . 3_545 128.2(3)
C10 O1 C11 . . 101.9(3)
C16 O2 C15 . . 102.0(3)
C11 S3 C12 . . 99.7(2)
C15 S2 C14 . . 99.1(2)
O4 S1 O3 . . 115.4(2)
O4 S1 O5 . . 114.8(2)
O3 S1 O5 . . 115.1(2)
O4 S1 C26 . . 103.6(2)
O3 S1 C26 . . 102.6(2)
O5 S1 C26 . . 102.8(2)
Cl2 C27 Cl1 . . 115.9(5)
Cl2 C27 H27A . . 108.3
Cl1 C27 H27A . . 108.3
Cl2 C27 H27B . . 108.3
Cl1 C27 H27B . . 108.3
H27A C27 H27B . . 107.4

loop_
_geom_bond_atom_site_label_1
_geom_bond_atom_site_label_2
_geom_bond_site_symmetry_2
_geom_bond_distance
C1 N1 . 1.370(5)
C1 C2 . 1.403(6)
C1 C6 . 1.433(5)
C2 C3 . 1.367(6)
C2 H2 . 0.9300
C3 C4 . 1.405(6)
C3 H3 . 0.9300
C4 C5 . 1.373(7)
C4 H4 . 0.9300
C5 C6 . 1.422(6)
C5 H5 . 0.9300
C6 C7 . 1.411(6)
C7 C8 . 1.366(6)
C7 H7 . 0.9300
C8 C9 . 1.417(5)
C8 H8 . 0.9300
C9 N1 . 1.332(5)
C9 C10 . 1.444(5)
C10 N2 . 1.304(5)
C10 O1 . 1.356(5)
C11 N3 . 1.300(5)
C11 O1 . 1.368(5)
C11 S3 . 1.721(4)
C12 C13 . 1.519(6)
C12 S3 . 1.822(4)
C12 H12A . 0.9700
C12 H12B . 0.9700
C13 C14 . 1.508(6)
C13 H13A . 0.9700
C13 H13B . 0.9700
C14 S2 . 1.818(5)
C14 H14A . 0.9700
C14 H14B . 0.9700
C15 N4 . 1.295(6)
C15 O2 . 1.376(5)
C15 S2 . 1.736(4)
C16 N5 . 1.294(5)
C16 O2 . 1.360(5)
C16 C17 . 1.454(6)
C17 N6 . 1.331(5)
C17 C18 . 1.409(6)
C18 C19 . 1.368(7)
C18 H18 . 0.9300
C19 C20 . 1.407(6)
C19 H19 . 0.9300
C20 C21 . 1.421(6)
C20 C25 . 1.422(6)
C21 C22 . 1.365(7)
C21 H21 . 0.9300
C22 C23 . 1.420(6)
C22 H22 . 0.9300
C23 C24 . 1.364(6)
C23 H23 . 0.9300
C24 C25 . 1.414(6)
C24 H24 . 0.9300
C25 N6 . 1.371(5)
C26 F3 . 1.329(5)
C26 F2 . 1.331(5)
C26 F1 . 1.346(5)
C26 S1 . 1.836(5)
Cu1 N5 3_455 2.046(3)
Cu1 N2 . 2.053(3)
Cu1 N1 . 2.071(3)
Cu1 N6 3_455 2.071(3)
N2 N3 . 1.405(4)
N5 N4 . 1.411(5)
N5 Cu1 3_545 2.046(3)
N6 Cu1 3_545 2.071(3)
O4 S1 . 1.435(3)
O5 S1 . 1.440(3)
O3 S1 . 1.438(3)
C27 Cl2 . 1.644(10)
C27 Cl1 . 1.794(9)
C27 H27A . 0.9700
C27 H27B . 0.9700

loop_
_geom_torsion_atom_site_label_1
_geom_torsion_atom_site_label_2
_geom_torsion_atom_site_label_3
_geom_torsion_atom_site_label_4
_geom_torsion_site_symmetry_1
_geom_torsion_site_symmetry_4
_geom_torsion
N1 C1 C2 C3 . . -178.6(4)
C6 C1 C2 C3 . . 0.3(6)
C1 C2 C3 C4 . . -0.3(7)
C2 C3 C4 C5 . . 0.0(7)
C3 C4 C5 C6 . . 0.3(6)
C4 C5 C6 C7 . . 179.1(4)
C4 C5 C6 C1 . . -0.2(6)
N1 C1 C6 C7 . . -0.6(6)
C2 C1 C6 C7 . . -179.5(4)
N1 C1 C6 C5 . . 178.8(3)
C2 C1 C6 C5 . . -0.1(6)
C5 C6 C7 C8 . . -177.5(4)
C1 C6 C7 C8 . . 1.9(6)
C6 C7 C8 C9 . . -1.6(6)
C7 C8 C9 N1 . . -0.1(6)
C7 C8 C9 C10 . . 179.8(4)
N1 C9 C10 N2 . . -0.7(5)
C8 C9 C10 N2 . . 179.4(4)
N1 C9 C10 O1 . . 178.0(3)
C8 C9 C10 O1 . . -1.9(6)
S3 C12 C13 C14 . . -178.2(3)
C12 C13 C14 S2 . . 64.0(5)
N5 C16 C17 N6 . . -0.7(5)
O2 C16 C17 N6 . . -179.0(3)
N5 C16 C17 C18 . . 178.4(4)
O2 C16 C17 C18 . . 0.1(6)
N6 C17 C18 C19 . . 0.2(6)
C16 C17 C18 C19 . . -178.9(4)
C17 C18 C19 C20 . . 0.4(6)
C18 C19 C20 C21 . . 179.3(4)
C18 C19 C20 C25 . . -0.2(6)
C19 C20 C21 C22 . . -177.7(4)
C25 C20 C21 C22 . . 1.8(6)
C20 C21 C22 C23 . . -0.9(6)
C21 C22 C23 C24 . . -0.6(6)
C22 C23 C24 C25 . . 1.3(6)
C23 C24 C25 N6 . . 178.6(3)
C23 C24 C25 C20 . . -0.4(6)
C19 C20 C25 N6 . . -0.6(5)
C21 C20 C25 N6 . . 179.9(3)
C19 C20 C25 C24 . . 178.4(4)
C21 C20 C25 C24 . . -1.1(5)
C8 C9 N1 C1 . . 1.4(6)
C10 C9 N1 C1 . . -178.5(3)
C8 C9 N1 Cu1 . . 179.1(3)
C10 C9 N1 Cu1 . . -0.8(4)
C2 C1 N1 C9 . . 177.9(4)
C6 C1 N1 C9 . . -1.0(5)
C2 C1 N1 Cu1 . . 0.6(5)
C6 C1 N1 Cu1 . . -178.3(3)
N5 Cu1 N1 C9 3_455 . 135.7(3)
N2 Cu1 N1 C9 . . 1.4(3)
N6 Cu1 N1 C9 3_455 . -120.7(3)
N5 Cu1 N1 C1 3_455 . -46.9(4)
N2 Cu1 N1 C1 . . 178.8(3)
N6 Cu1 N1 C1 3_455 . 56.7(4)
O1 C10 N2 N3 . . -0.4(4)
C9 C10 N2 N3 . . 178.4(3)
O1 C10 N2 Cu1 . . -177.0(2)
C9 C10 N2 Cu1 . . 1.8(5)
N5 Cu1 N2 C10 3_455 . -133.4(3)
N1 Cu1 N2 C10 . . -1.6(3)
N6 Cu1 N2 C10 3_455 . 121.1(3)
N5 Cu1 N2 N3 3_455 . 52.2(5)
N1 Cu1 N2 N3 . . -176.1(4)
N6 Cu1 N2 N3 3_455 . -53.3(5)
O1 C11 N3 N2 . . 0.4(4)
S3 C11 N3 N2 . . 179.0(3)
C10 N2 N3 C11 . . 0.0(4)
Cu1 N2 N3 C11 . . 174.5(4)
O2 C16 N5 N4 . . -0.8(4)
C17 C16 N5 N4 . . -179.3(3)
O2 C16 N5 Cu1 . 3_545 -177.9(2)
C17 C16 N5 Cu1 . 3_545 3.6(5)
O2 C15 N4 N5 . . -0.1(4)
S2 C15 N4 N5 . . -179.6(3)
C16 N5 N4 C15 . . 0.5(4)
Cu1 N5 N4 C15 3_545 . 176.1(3)
C18 C17 N6 C25 . . -0.9(5)
C16 C17 N6 C25 . . 178.2(3)
C18 C17 N6 Cu1 . 3_545 178.2(3)
C16 C17 N6 Cu1 . 3_545 -2.6(4)
C24 C25 N6 C17 . . -177.9(3)
C20 C25 N6 C17 . . 1.1(5)
C24 C25 N6 Cu1 . 3_545 3.1(5)
C20 C25 N6 Cu1 . 3_545 -177.9(3)
N2 C10 O1 C11 . . 0.6(4)
C9 C10 O1 C11 . . -178.3(4)
N3 C11 O1 C10 . . -0.6(4)
S3 C11 O1 C10 . . -179.5(3)
N5 C16 O2 C15 . . 0.7(4)
C17 C16 O2 C15 . . 179.2(4)
N4 C15 O2 C16 . . -0.3(4)
S2 C15 O2 C16 . . 179.2(3)
N3 C11 S3 C12 . . -0.5(5)
O1 C11 S3 C12 . . 178.2(3)
C13 C12 S3 C11 . . 177.9(3)
N4 C15 S2 C14 . . 7.6(5)
O2 C15 S2 C14 . . -171.9(3)
C13 C14 S2 C15 . . 65.7(4)
F3 C26 S1 O4 . . 59.3(4)
F2 C26 S1 O4 . . -179.6(3)
F1 C26 S1 O4 . . -60.7(4)
F3 C26 S1 O3 . . 179.6(3)
F2 C26 S1 O3 . . -59.2(4)
F1 C26 S1 O3 . . 59.7(4)
F3 C26 S1 O5 . . -60.6(4)
F2 C26 S1 O5 . . 60.6(4)
F1 C26 S1 O5 . . 179.5(3)
